data_4307496
loop_
_publ_author_name
'K. Prabhakara Rao'
'C. N. R. Rao'

_publ_section_title
;
Coordination Polymers and Hybrid Networks of Different Dimensionalities
Formed by Metal Sulfites
;
_journal_name_full 'Inorganic Chemistry'
_journal_page_first 2511
_journal_page_last 2518
_journal_paper_doi 10.1021/ic061988m
_journal_volume 46
_journal_year 2007
_chemical_formula_sum 'C10 H10 N2 O7 S2 Zn2'
_chemical_formula_weight 465.06
_chemical_name_systematic
;
 ?
;
_space_group_IT_number 15
_symmetry_cell_setting monoclinic
_symmetry_space_group_name_Hall '-C 2yc'
_symmetry_space_group_name_H-M 'C 1 2/c 1'
_atom_sites_solution_hydrogens geom
_atom_sites_solution_primary direct
_atom_sites_solution_secondary difmap
_audit_creation_method SHELXL-97
_cell_angle_alpha 90.00
_cell_angle_beta 100.674(2)
_cell_angle_gamma 90.00
_cell_formula_units_Z 4
_cell_length_a 16.60620(10)
_cell_length_b 4.79350(10)
_cell_length_c 19.2721(5)
_cell_measurement_temperature 293(2)
_cell_volume 1507.55(5)
_computing_cell_refinement 'Siemens XSCANS'
_computing_data_collection 'Siemens XSCANS'
_computing_data_reduction 'Siemens SHELXTL'
_computing_molecular_graphics DIAMOND
_computing_publication_material 'SHELXL-97 (Sheldrick, 1997)'
_computing_structure_refinement 'SHELXL-97 (Sheldrick, 1997)'
_computing_structure_solution 'SHELXS-97 (Sheldrick, 1997)'
_diffrn_ambient_temperature 293(2)
_diffrn_measured_fraction_theta_full 0.998
_diffrn_measured_fraction_theta_max 0.998
_diffrn_measurement_device_type 'Siemens Smart-ccd'
_diffrn_measurement_method 'w scans'
_diffrn_radiation_monochromator graphite
_diffrn_radiation_source 'fine-focus sealed tube'
_diffrn_radiation_type MoK\a
_diffrn_radiation_wavelength 0.71073
_diffrn_reflns_av_R_equivalents 0.0261
_diffrn_reflns_av_sigmaI/netI 0.0319
_diffrn_reflns_limit_h_max 10
_diffrn_reflns_limit_h_min -18
_diffrn_reflns_limit_k_max 5
_diffrn_reflns_limit_k_min -5
_diffrn_reflns_limit_l_max 21
_diffrn_reflns_limit_l_min -20
_diffrn_reflns_number 2897
_diffrn_reflns_theta_full 23.26
_diffrn_reflns_theta_max 23.26
_diffrn_reflns_theta_min 2.15
_diffrn_standards_decay_% 0
_exptl_absorpt_coefficient_mu 3.495
_exptl_absorpt_correction_T_max 0.9967
_exptl_absorpt_correction_T_min 0.7771
_exptl_absorpt_correction_type empirical
_exptl_absorpt_process_details SADABS
_exptl_crystal_colour 'colour less'
_exptl_crystal_density_diffrn 2.049
_exptl_crystal_density_method 'not measured'
_exptl_crystal_description flakes
_exptl_crystal_F_000 928
_exptl_crystal_size_max 0.2
_exptl_crystal_size_mid 0.1
_exptl_crystal_size_min 0.1
_refine_diff_density_max 0.346
_refine_diff_density_min -0.308
_refine_diff_density_rms 0.085
_refine_ls_extinction_coef 0.0091(5)
_refine_ls_extinction_expression Fc^*^=kFc[1+0.001xFc^2^\l^3^/sin(2\q)]^-1/4^
_refine_ls_extinction_method SHELXL
_refine_ls_goodness_of_fit_ref 1.073
_refine_ls_hydrogen_treatment mixed
_refine_ls_matrix_type full
_refine_ls_number_parameters 110
_refine_ls_number_reflns 1084
_refine_ls_number_restraints 1
_refine_ls_restrained_S_all 1.072
_refine_ls_R_factor_all 0.0267
_refine_ls_R_factor_gt 0.0248
_refine_ls_shift/su_max 0.000
_refine_ls_shift/su_mean 0.000
_refine_ls_structure_factor_coef Fsqd
_refine_ls_weighting_details 'calc w=1/[\s^2^(Fo^2^)+(0.0369P)^2^+0.7579P] where P=(Fo^2^+2Fc^2^)/3'
_refine_ls_weighting_scheme calc
_refine_ls_wR_factor_gt 0.0642
_refine_ls_wR_factor_ref 0.0650
_reflns_number_gt 999
_reflns_number_total 1084
_reflns_threshold_expression >2sigma(I)
_cod_data_source_file ic061988msi20061017_014657_3.cif
_cod_data_source_block '[Zn2(C10H8N2)2(SO3)2].H2O'
_cod_depositor_comments
;
The following automatic conversions were performed:
'_symmetry_cell_setting' value 'Monoclinic' changed to 'monoclinic'
according to '/home/saulius/struct/CIF-dictionaries/cif_core.dic'
dictionary named 'cif_core.dic' version 2.4.1 from 2010-06-29.

Automatic conversion script
Id: cif_fix_enum 1527 2010-12-29 10:47:43Z saulius 
;
_cod_original_formula_sum C10H10N2O7S2Zn2
_cod_database_code 4307496

loop_
_symmetry_equiv_pos_as_xyz
'x, y, z'
'-x, y, -z+1/2'
'x+1/2, y+1/2, z'
'-x+1/2, y+1/2, -z+1/2'
'-x, -y, -z'
'x, -y, z-1/2'
'-x+1/2, -y+1/2, -z'
'x+1/2, -y+1/2, z-1/2'

loop_
_atom_site_label
_atom_site_type_symbol
_atom_site_fract_x
_atom_site_fract_y
_atom_site_fract_z
_atom_site_U_iso_or_equiv
_atom_site_adp_type
_atom_site_occupancy
_atom_site_symmetry_multiplicity
_atom_site_calc_flag
_atom_site_refinement_flags
_atom_site_disorder_assembly
_atom_site_disorder_group
C1 C 0.8574(2) 0.2238(6) 0.05466(16) 0.0365(8) Uani 1 1 d . . .
H1 H 0.8162 0.0915 0.0425 0.044 Uiso 1 1 calc R . .
C2 C 0.9082(2) 0.2785(6) 0.00738(16) 0.0369(8) Uani 1 1 d . . .
H2 H 0.9001 0.1879 -0.0360 0.044 Uiso 1 1 calc R . .
C3 C 0.97137(16) 0.4683(5) 0.02468(13) 0.0245(6) Uani 1 1 d . . .
C4 C 0.97886(17) 0.5971(6) 0.09001(14) 0.0318(7) Uani 1 1 d . . .
H4 H 1.0206 0.7256 0.1042 0.038 Uiso 1 1 calc R . .
C5 C 0.92483(17) 0.5356(6) 0.13368(14) 0.0334(7) Uani 1 1 d . . .
H5 H 0.9306 0.6263 0.1770 0.040 Uiso 1 1 calc R . .
N N 0.86415(13) 0.3501(5) 0.11650(11) 0.0276(5) Uani 1 1 d . . .
O1 O 0.74256(12) 0.3783(4) 0.33502(11) 0.0395(5) Uani 1 1 d . . .
O2 O 0.81959(11) -0.0418(4) 0.35077(10) 0.0327(5) Uani 1 1 d . . .
O3 O 0.85599(12) 0.3210(4) 0.27414(10) 0.0336(5) Uani 1 1 d . . .
O4 O 1.0000 -0.0014(8) 0.2500 0.0658(10) Uani 1 2 d SD . .
S S 0.83073(4) 0.27135(13) 0.34515(4) 0.0257(2) Uani 1 1 d . . .
Zn Zn 0.784719(19) 0.27306(6) 0.183086(15) 0.0271(2) Uani 1 1 d . . .
H4A H 0.961(4) 0.137(13) 0.255(6) 0.27(5) Uiso 1 1 d D . .

loop_
_atom_site_aniso_label
_atom_site_aniso_U_11
_atom_site_aniso_U_22
_atom_site_aniso_U_33
_atom_site_aniso_U_23
_atom_site_aniso_U_13
_atom_site_aniso_U_12
C1 0.0334(17) 0.0446(19) 0.0334(17) -0.0053(13) 0.0112(14) -0.0159(13)
C2 0.0378(18) 0.0500(19) 0.0253(15) -0.0085(12) 0.0117(13) -0.0159(14)
C3 0.0238(14) 0.0271(14) 0.0233(13) 0.0047(11) 0.0060(11) 0.0011(11)
C4 0.0320(16) 0.0344(16) 0.0316(15) -0.0057(13) 0.0125(12) -0.0109(13)
C5 0.0380(16) 0.0356(16) 0.0296(15) -0.0091(12) 0.0140(13) -0.0079(14)
N 0.0293(13) 0.0310(13) 0.0253(12) 0.0024(10) 0.0124(10) -0.0012(11)
O1 0.0311(11) 0.0281(12) 0.0634(14) 0.0020(10) 0.0195(10) 0.0022(9)
O2 0.0313(11) 0.0252(10) 0.0400(11) 0.0067(8) 0.0025(9) 0.0036(8)
O3 0.0318(11) 0.0401(11) 0.0309(11) 0.0041(9) 0.0109(9) -0.0033(9)
O4 0.055(2) 0.052(2) 0.090(3) 0.000 0.012(2) 0.000
S 0.0260(4) 0.0260(4) 0.0251(4) -0.0008(2) 0.0044(3) -0.0017(3)
Zn 0.0288(3) 0.0276(3) 0.0282(3) 0.00009(12) 0.01349(17) -0.00318(12)

loop_
_atom_type_symbol
_atom_type_description
_atom_type_scat_dispersion_real
_atom_type_scat_dispersion_imag
_atom_type_scat_source
C C 0.0033 0.0016 'International Tables Vol C Tables 4.2.6.8 and 6.1.1.4'
H H 0.0000 0.0000 'International Tables Vol C Tables 4.2.6.8 and 6.1.1.4'
N N 0.0061 0.0033 'International Tables Vol C Tables 4.2.6.8 and 6.1.1.4'
O O 0.0106 0.0060 'International Tables Vol C Tables 4.2.6.8 and 6.1.1.4'
S S 0.1246 0.1234 'International Tables Vol C Tables 4.2.6.8 and 6.1.1.4'
Zn Zn 0.2839 1.4301 'International Tables Vol C Tables 4.2.6.8 and 6.1.1.4'

loop_
_geom_angle_atom_site_label_1
_geom_angle_atom_site_label_2
_geom_angle_atom_site_label_3
_geom_angle
_geom_angle_site_symmetry_1
_geom_angle_site_symmetry_3
_geom_angle_publ_flag
N C1 C2 123.3(3) . . ?
C1 C2 C3 119.8(3) . . ?
C2 C3 C4 116.7(2) . . ?
C2 C3 C3 121.6(3) . 5_765 ?
C4 C3 C3 121.8(3) . 5_765 ?
C5 C4 C3 120.2(3) . . ?
N C5 C4 122.6(2) . . ?
C1 N C5 117.5(2) . . ?
C1 N Zn 121.84(19) . . ?
C5 N Zn 120.67(17) . . ?
S O1 Zn 122.02(12) . 4_655 ?
S O2 Zn 122.60(11) . 4_645 ?
S O3 Zn 124.81(12) . . ?
O2 S O3 106.04(12) . . ?
O2 S O1 102.37(11) . . ?
O3 S O1 104.45(12) . . ?
O3 Zn O2 127.20(8) . 4_655 ?
O3 Zn O1 110.93(9) . 4_645 ?
O2 Zn O1 102.60(8) 4_655 4_645 ?
O3 Zn N 100.99(8) . . ?
O2 Zn N 110.22(9) 4_655 . ?
O1 Zn N 102.59(9) 4_645 . ?

loop_
_geom_bond_atom_site_label_1
_geom_bond_atom_site_label_2
_geom_bond_distance
_geom_bond_site_symmetry_2
_geom_bond_publ_flag
C1 N 1.323(4) . ?
C1 C2 1.378(4) . ?
C2 C3 1.381(4) . ?
C3 C4 1.387(4) . ?
C3 C3 1.496(5) 5_765 ?
C4 C5 1.371(4) . ?
C5 N 1.339(4) . ?
N Zn 2.037(2) . ?
O1 S 1.529(2) . ?
O1 Zn 1.962(2) 4_655 ?
O2 S 1.5186(19) . ?
O2 Zn 1.9482(19) 4_645 ?
O3 S 1.523(2) . ?
O3 Zn 1.940(2) . ?
Zn O2 1.9482(19) 4_655 ?
Zn O1 1.962(2) 4_645 ?
